data_7033189
loop_
_publ_author_name
'Matsinha, Leah C.'
'Mapolie, Selwyn F.'
'Smith, Gregory S.'

_publ_section_title
;
 Recoverable and recyclable water-soluble sulphonated salicylaldimine
 Rh(I) complexes for 1-octene hydroformylation in aqueous biphasic media.
;
_journal_issue 3
_journal_name_full 'Dalton transactions (Cambridge, England : 2003)'
_journal_page_first 1240
_journal_page_last 1248
_journal_paper_doi 10.1039/c4dt02740j
_journal_volume 44
_journal_year 2015
_chemical_formula_sum 'C28 H35.5 N1.5 Na O4.5 Rh S'
_chemical_formula_weight 623.04
_chemical_name_systematic
; 
 ? 
;
_space_group_IT_number 15
_symmetry_cell_setting monoclinic
_symmetry_space_group_name_Hall '-C 2yc'
_symmetry_space_group_name_H-M 'C 1 2/c 1'
_atom_sites_solution_hydrogens geom
_atom_sites_solution_primary direct
_atom_sites_solution_secondary difmap
_audit_creation_method SHELXL-97
_cell_angle_alpha 90.00
_cell_angle_beta 106.166(2)
_cell_angle_gamma 90.00
_cell_formula_units_Z 8
_cell_length_a 31.483(3)
_cell_length_b 20.1500(17)
_cell_length_c 10.3174(8)
_cell_measurement_reflns_used 21738
_cell_measurement_temperature 173(2)
_cell_measurement_theta_max 27.12
_cell_measurement_theta_min 2.22
_cell_volume 6286.4(9)
_computing_cell_refinement 'SAINT (7.60a, Bruker AXS Inc., Madison, WI, USA, 2006)'
_computing_data_collection 'SAINT (7.60a, Bruker AXS Inc., Madison, WI, USA, 2006)'
_computing_data_reduction 'SAINT (7.60a, Bruker AXS Inc., Madison, WI, USA, 2006)'
_computing_molecular_graphics 'X-Seed (Barbour, 2001)'
_computing_publication_material 'SHELXL-97 (Sheldrick, 2001)'
_computing_structure_refinement 'SHELXL-97 (Sheldrick, 1997)'
_computing_structure_solution 'SHELXS-97 (Sheldrick, 1997)'
_diffrn_ambient_temperature 173(2)
_diffrn_measured_fraction_theta_full 0.997
_diffrn_measured_fraction_theta_max 0.997
_diffrn_measurement_device_type 'Bruker Kappa Duo Apex II Diffractometer'
_diffrn_measurement_method '0.5\% \f scans and \w scans'
_diffrn_radiation_monochromator graphite
_diffrn_radiation_source 'fine-focus sealed tube'
_diffrn_radiation_type MoK\a
_diffrn_radiation_wavelength 0.71073
_diffrn_reflns_av_R_equivalents 0.0724
_diffrn_reflns_av_sigmaI/netI 0.0921
_diffrn_reflns_limit_h_max 40
_diffrn_reflns_limit_h_min -38
_diffrn_reflns_limit_k_max 25
_diffrn_reflns_limit_k_min -25
_diffrn_reflns_limit_l_max 13
_diffrn_reflns_limit_l_min -8
_diffrn_reflns_number 21738
_diffrn_reflns_theta_full 27.12
_diffrn_reflns_theta_max 27.12
_diffrn_reflns_theta_min 2.22
_diffrn_standards_decay_% 0
_diffrn_standards_interval_count 0
_diffrn_standards_interval_time 0
_diffrn_standards_number 0
_exptl_absorpt_coefficient_mu 0.656
_exptl_absorpt_correction_T_max 0.9494
_exptl_absorpt_correction_T_min 0.8910
_exptl_absorpt_correction_type multi-scan
_exptl_absorpt_process_details 'SADABS (Sheldrick, 1996)'
_exptl_crystal_colour red
_exptl_crystal_density_diffrn 1.317
_exptl_crystal_density_method 'not measured'
_exptl_crystal_description block
_exptl_crystal_F_000 2576
_exptl_crystal_size_max 0.18
_exptl_crystal_size_mid 0.12
_exptl_crystal_size_min 0.08
_platon_squeeze_details
;
;
_refine_diff_density_max 0.657
_refine_diff_density_min -0.510
_refine_diff_density_rms 0.101
_refine_ls_extinction_method none
_refine_ls_goodness_of_fit_ref 0.988
_refine_ls_hydrogen_treatment constr
_refine_ls_matrix_type full
_refine_ls_number_parameters 405
_refine_ls_number_reflns 6915
_refine_ls_number_restraints 30
_refine_ls_restrained_S_all 0.986
_refine_ls_R_factor_all 0.1186
_refine_ls_R_factor_gt 0.0555
_refine_ls_shift/su_max 0.000
_refine_ls_shift/su_mean 0.000
_refine_ls_structure_factor_coef Fsqd
_refine_ls_weighting_details 'calc w=1/[\s^2^(Fo^2^)+(0.0844P)^2^+0.0000P] where P=(Fo^2^+2Fc^2^)/3'
_refine_ls_weighting_scheme calc
_refine_ls_wR_factor_gt 0.1371
_refine_ls_wR_factor_ref 0.1657
_reflns_number_gt 3913
_reflns_number_total 6915
_reflns_threshold_expression >2sigma(I)
_cod_data_source_file c4dt02740j1.cif
_cod_data_source_block lm31
_cod_depositor_comments 'Adding full bibliography for 7033189.cif.'
_cod_original_sg_symbol_H-M C2/c
_cod_original_formula_sum 'C28 H35.50 N1.50 Na O4.50 Rh S'
_cod_database_code 7033189

loop_
_symmetry_equiv_pos_as_xyz
'x, y, z'
'-x, y, -z+1/2'
'x+1/2, y+1/2, z'
'-x+1/2, y+1/2, -z+1/2'
'-x, -y, -z'
'x, -y, z-1/2'
'-x+1/2, -y+1/2, -z'
'x+1/2, -y+1/2, z-1/2'

loop_
_atom_site_label
_atom_site_type_symbol
_atom_site_fract_x
_atom_site_fract_y
_atom_site_fract_z
_atom_site_U_iso_or_equiv
_atom_site_adp_type
_atom_site_occupancy
_atom_site_symmetry_multiplicity
_atom_site_calc_flag
_atom_site_refinement_flags
_atom_site_disorder_assembly
_atom_site_disorder_group
Rh1 Rh 0.185582(14) 0.25452(2) 0.26651(4) 0.03483(15) Uani 1 1 d . . .
S1 S 0.07317(5) 0.05215(8) 0.66548(15) 0.0476(4) Uani 1 1 d D . .
Na1 Na 0.04554(15) -0.0625(2) 0.4900(4) 0.0439(11) Uani 0.50 1 d P . -1
Na2 Na 0.03866(15) 0.0700(2) 0.8950(5) 0.0462(11) Uani 0.50 1 d P . -2
O1 O 0.14410(13) 0.26100(17) 0.3864(3) 0.0394(9) Uani 1 1 d . . .
O2 O 0.0304(4) 0.0481(6) 0.6001(10) 0.047(3) Uani 0.50 1 d PD . .
O3 O 0.0248(4) 0.0673(6) 0.6499(10) 0.048(3) Uani 0.50 1 d PD . .
O4 O 0.0791(3) 0.0796(5) 0.8148(8) 0.056(2) Uani 0.50 1 d PD . .
O5 O 0.0986(3) 0.0491(4) 0.7904(8) 0.045(2) Uani 0.50 1 d PD . .
O6 O 0.1003(3) -0.0035(4) 0.6728(9) 0.055(2) Uani 0.50 1 d PD . .
O7 O 0.0733(3) -0.0130(4) 0.5826(8) 0.046(2) Uani 0.50 1 d PD . .
O8 O 0.0360(3) -0.1601(5) 0.6223(8) 0.060(2) Uani 0.50 1 d P A 1
N1 N 0.17723(14) 0.1530(2) 0.2571(4) 0.0359(10) Uani 1 1 d . . .
N2 N 0.0516(6) -0.1883(9) 0.4520(15) 0.090(5) Uani 0.50 1 d PU B 2
C1 C 0.15477(18) 0.1216(3) 0.3246(5) 0.0420(14) Uani 1 1 d . . .
H1 H 0.1530 0.0749 0.3111 0.050 Uiso 1 1 calc R . .
C2 C 0.13206(18) 0.1462(3) 0.4169(5) 0.0413(13) Uani 1 1 d . . .
C3 C 0.11543(19) 0.0970(3) 0.4868(6) 0.0508(15) Uani 1 1 d . . .
H3 H 0.1188 0.0514 0.4683 0.061 Uiso 1 1 calc R . .
C4 C 0.09444(19) 0.1147(3) 0.5808(6) 0.0461(14) Uani 1 1 d . . .
C5 C 0.08814(19) 0.1814(3) 0.6060(5) 0.0426(14) Uani 1 1 d . . .
H5 H 0.0731 0.1925 0.6711 0.051 Uiso 1 1 calc R . .
C6 C 0.10316(18) 0.2323(3) 0.5388(5) 0.0393(13) Uani 1 1 d . . .
C7 C 0.12752(18) 0.2141(3) 0.4444(5) 0.0381(13) Uani 1 1 d . . .
C8 C 0.0957(2) 0.3050(3) 0.5661(6) 0.0477(15) Uani 1 1 d . . .
C9 C 0.0694(2) 0.3392(3) 0.4356(7) 0.0652(19) Uani 1 1 d . . .
H9A H 0.0847 0.3332 0.3657 0.098 Uiso 1 1 calc R . .
H9B H 0.0669 0.3867 0.4525 0.098 Uiso 1 1 calc R . .
H9C H 0.0398 0.3196 0.4051 0.098 Uiso 1 1 calc R . .
C10 C 0.0689(2) 0.3125(3) 0.6695(7) 0.068(2) Uani 1 1 d . . .
H10A H 0.0403 0.2903 0.6354 0.102 Uiso 1 1 calc R . .
H10B H 0.0642 0.3598 0.6836 0.102 Uiso 1 1 calc R . .
H10C H 0.0852 0.2923 0.7553 0.102 Uiso 1 1 calc R . .
C11 C 0.1398(2) 0.3421(4) 0.6236(7) 0.070(2) Uani 1 1 d . . .
H11A H 0.1557 0.3226 0.7107 0.105 Uiso 1 1 calc R . .
H11B H 0.1339 0.3891 0.6361 0.105 Uiso 1 1 calc R . .
H11C H 0.1580 0.3382 0.5606 0.105 Uiso 1 1 calc R . .
C12 C 0.19878(19) 0.1103(2) 0.1811(5) 0.0384(13) Uani 1 1 d . . .
C13 C 0.2402(2) 0.0849(3) 0.2431(6) 0.0441(14) Uani 1 1 d . . .
H13 H 0.2546 0.0964 0.3341 0.053 Uiso 1 1 calc R . .
C14 C 0.2607(2) 0.0430(3) 0.1735(6) 0.0535(16) Uani 1 1 d . . .
H14 H 0.2891 0.0254 0.2163 0.064 Uiso 1 1 calc R . .
C15 C 0.2399(2) 0.0271(3) 0.0432(7) 0.0570(18) Uani 1 1 d . . .
H15 H 0.2542 -0.0016 -0.0046 0.068 Uiso 1 1 calc R . .
C16 C 0.1991(3) 0.0513(3) -0.0200(6) 0.0578(18) Uani 1 1 d . . .
H16 H 0.1851 0.0393 -0.1109 0.069 Uiso 1 1 calc R . .
C17 C 0.1780(2) 0.0936(3) 0.0477(6) 0.0483(15) Uani 1 1 d . . .
H17 H 0.1496 0.1109 0.0036 0.058 Uiso 1 1 calc R . .
C18 C 0.2423(2) 0.2553(3) 0.1913(6) 0.0438(14) Uani 1 1 d . . .
H18 H 0.2490 0.2121 0.2285 0.053 Uiso 1 1 calc R . .
C19 C 0.2737(2) 0.3105(3) 0.2505(6) 0.0544(16) Uani 1 1 d . . .
H19A H 0.3040 0.2922 0.2826 0.065 Uiso 1 1 calc R . .
H19B H 0.2735 0.3432 0.1787 0.065 Uiso 1 1 calc R . .
C20 C 0.2630(2) 0.3451(4) 0.3637(8) 0.077(2) Uani 1 1 d . . .
H20A H 0.2735 0.3915 0.3667 0.093 Uiso 1 1 calc R . .
H20B H 0.2792 0.3234 0.4493 0.093 Uiso 1 1 calc R . .
C21 C 0.2142(2) 0.3454(3) 0.3542(7) 0.0529(16) Uani 1 1 d . . .
H21 H 0.2067 0.3336 0.4342 0.063 Uiso 1 1 calc R . .
C22 C 0.1798(2) 0.3604(3) 0.2461(6) 0.0521(16) Uani 1 1 d . . .
H22 H 0.1507 0.3557 0.2544 0.062 Uiso 1 1 calc R . .
C23 C 0.1853(3) 0.3842(4) 0.1134(8) 0.084(3) Uani 1 1 d . . .
H23A H 0.1602 0.4134 0.0696 0.100 Uiso 1 1 calc R . .
H23B H 0.2127 0.4110 0.1308 0.100 Uiso 1 1 calc R . .
C24 C 0.1878(3) 0.3289(3) 0.0183(6) 0.065(2) Uani 1 1 d . . .
H24A H 0.2076 0.3427 -0.0364 0.078 Uiso 1 1 calc R . .
H24B H 0.1579 0.3220 -0.0443 0.078 Uiso 1 1 calc R . .
C25 C 0.2043(2) 0.2630(3) 0.0860(6) 0.0476(15) Uani 1 1 d . . .
H25 H 0.1872 0.2245 0.0538 0.057 Uiso 1 1 calc R . .
C26 C 0.0000 -0.0896(6) 0.7500 0.080(3) Uani 1 2 d S . 1
C27 C 0.0133(4) -0.1594(7) 0.7302(12) 0.058(3) Uani 0.50 1 d P . 1
C28 C 0.0472(6) -0.2301(8) 0.6031(16) 0.076(5) Uani 0.50 1 d P A 1
C29 C 0.0632(15) -0.2247(14) 0.486(4) 0.074(10) Uani 0.50 1 d P A 1
C30 C 0.0599(13) -0.2413(18) 0.513(4) 0.080(7) Uani 0.50 1 d PU B 2
C31 C 0.0658(5) -0.2957(8) 0.5812(17) 0.086(5) Uani 0.50 1 d PU B 2

loop_
_atom_site_aniso_label
_atom_site_aniso_U_11
_atom_site_aniso_U_22
_atom_site_aniso_U_33
_atom_site_aniso_U_23
_atom_site_aniso_U_13
_atom_site_aniso_U_12
Rh1 0.0420(3) 0.0377(3) 0.0313(2) -0.00256(19) 0.02106(17) -0.0055(2)
S1 0.0468(10) 0.0577(10) 0.0500(9) 0.0146(7) 0.0330(8) 0.0030(7)
Na1 0.047(3) 0.060(3) 0.032(2) 0.000(2) 0.023(2) 0.003(2)
Na2 0.048(3) 0.059(3) 0.041(3) 0.003(2) 0.026(2) -0.001(2)
O1 0.049(2) 0.041(2) 0.0371(19) -0.0010(15) 0.0263(18) -0.0028(17)
O2 0.036(6) 0.068(8) 0.042(7) 0.015(5) 0.017(5) -0.009(5)
O3 0.043(6) 0.071(8) 0.039(6) 0.009(5) 0.026(5) -0.005(5)
O4 0.067(7) 0.081(7) 0.033(4) 0.002(4) 0.032(5) -0.018(5)
O5 0.045(5) 0.058(6) 0.037(5) 0.003(4) 0.024(4) -0.004(4)
O6 0.065(6) 0.056(5) 0.063(6) 0.020(5) 0.049(5) 0.007(5)
O7 0.061(6) 0.052(5) 0.032(4) -0.011(4) 0.028(4) -0.021(4)
O8 0.069(6) 0.069(6) 0.045(5) 0.002(4) 0.022(4) -0.001(5)
N1 0.044(3) 0.038(2) 0.035(2) -0.0047(19) 0.025(2) -0.006(2)
N2 0.113(13) 0.083(11) 0.082(10) 0.028(8) 0.042(9) 0.000(10)
C1 0.051(4) 0.034(3) 0.051(3) -0.007(2) 0.030(3) -0.008(3)
C2 0.041(3) 0.046(3) 0.048(3) 0.000(3) 0.032(3) -0.005(3)
C3 0.056(4) 0.047(4) 0.065(4) 0.004(3) 0.044(3) 0.002(3)
C4 0.042(3) 0.053(4) 0.053(3) 0.013(3) 0.030(3) 0.005(3)
C5 0.043(3) 0.058(4) 0.035(3) 0.004(3) 0.023(3) 0.002(3)
C6 0.040(3) 0.049(3) 0.034(3) -0.003(2) 0.017(2) 0.000(2)
C7 0.038(3) 0.049(3) 0.031(3) -0.001(2) 0.015(2) -0.003(3)
C8 0.057(4) 0.051(4) 0.043(3) -0.010(3) 0.027(3) 0.000(3)
C9 0.074(5) 0.063(4) 0.069(4) 0.004(3) 0.038(4) 0.016(4)
C10 0.086(5) 0.072(5) 0.069(4) -0.015(4) 0.059(4) 0.007(4)
C11 0.079(5) 0.077(5) 0.065(4) -0.030(4) 0.040(4) -0.016(4)
C12 0.053(4) 0.032(3) 0.039(3) -0.005(2) 0.029(3) -0.016(3)
C13 0.060(4) 0.037(3) 0.044(3) 0.001(2) 0.029(3) -0.005(3)
C14 0.067(4) 0.039(3) 0.068(4) 0.003(3) 0.041(3) 0.002(3)
C15 0.085(5) 0.038(3) 0.069(4) -0.009(3) 0.057(4) -0.009(3)
C16 0.085(5) 0.061(4) 0.043(3) -0.017(3) 0.043(4) -0.029(4)
C17 0.054(4) 0.053(4) 0.047(3) -0.015(3) 0.031(3) -0.020(3)
C18 0.050(4) 0.038(3) 0.056(3) 0.000(3) 0.037(3) -0.006(3)
C19 0.051(4) 0.055(4) 0.067(4) -0.005(3) 0.032(3) -0.005(3)
C20 0.064(5) 0.076(5) 0.100(6) -0.028(4) 0.038(4) -0.027(4)
C21 0.062(4) 0.039(3) 0.069(4) -0.015(3) 0.038(4) -0.013(3)
C22 0.066(5) 0.043(3) 0.063(4) 0.009(3) 0.044(4) -0.002(3)
C23 0.115(7) 0.069(5) 0.087(5) 0.036(4) 0.062(5) 0.022(5)
C24 0.094(6) 0.061(4) 0.041(3) 0.007(3) 0.018(4) -0.020(4)
C25 0.065(4) 0.050(4) 0.039(3) -0.003(3) 0.031(3) -0.019(3)
C26 0.097(9) 0.093(9) 0.053(6) 0.000 0.028(6) 0.000
C27 0.064(10) 0.081(9) 0.042(7) 0.009(6) 0.036(6) 0.015(7)
C28 0.102(14) 0.077(12) 0.056(9) -0.010(8) 0.033(9) -0.006(9)
C29 0.12(2) 0.032(11) 0.068(17) 0.027(9) 0.026(14) 0.022(13)
C30 0.067(12) 0.09(2) 0.075(17) 0.037(13) 0.014(11) -0.013(15)
C31 0.062(10) 0.089(12) 0.101(12) 0.053(9) 0.014(9) 0.010(9)

loop_
_atom_type_symbol
_atom_type_description
_atom_type_scat_dispersion_real
_atom_type_scat_dispersion_imag
_atom_type_scat_source
C C 0.0033 0.0016 'International Tables Vol C Tables 4.2.6.8 and 6.1.1.4'
H H 0.0000 0.0000 'International Tables Vol C Tables 4.2.6.8 and 6.1.1.4'
N N 0.0061 0.0033 'International Tables Vol C Tables 4.2.6.8 and 6.1.1.4'
O O 0.0106 0.0060 'International Tables Vol C Tables 4.2.6.8 and 6.1.1.4'
Na Na 0.0362 0.0249 'International Tables Vol C Tables 4.2.6.8 and 6.1.1.4'
S S 0.1246 0.1234 'International Tables Vol C Tables 4.2.6.8 and 6.1.1.4'
Rh Rh -1.1178 0.9187 'International Tables Vol C Tables 4.2.6.8 and 6.1.1.4'

loop_
_geom_angle_atom_site_label_1
_geom_angle_atom_site_label_2
_geom_angle_atom_site_label_3
_geom_angle
_geom_angle_site_symmetry_1
_geom_angle_site_symmetry_3
O1 Rh1 N1 89.85(15) . .
O1 Rh1 C25 156.0(2) . .
N1 Rh1 C25 95.87(18) . .
O1 Rh1 C21 87.34(19) . .
N1 Rh1 C21 155.1(2) . .
C25 Rh1 C21 96.7(2) . .
O1 Rh1 C18 164.15(19) . .
N1 Rh1 C18 95.64(18) . .
C25 Rh1 C18 38.0(2) . .
C21 Rh1 C18 81.4(2) . .
O1 Rh1 C22 86.85(18) . .
N1 Rh1 C22 167.3(2) . .
C25 Rh1 C22 82.5(2) . .
C21 Rh1 C22 36.9(2) . .
C18 Rh1 C22 90.8(2) . .
O5 S1 O2 138.4(6) . .
O5 S1 O6 73.4(6) . .
O2 S1 O6 119.7(7) . .
O5 S1 O3 115.6(5) . .
O2 S1 O3 27.7(5) . .
O6 S1 O3 138.4(6) . .
O5 S1 O7 113.8(5) . .
O2 S1 O7 80.0(6) . .
O6 S1 O7 42.6(4) . .
O3 S1 O7 105.4(6) . .
O5 S1 O4 36.4(4) . .
O2 S1 O4 109.9(6) . .
O6 S1 O4 108.6(6) . .
O3 S1 O4 82.9(5) . .
O7 S1 O4 142.9(5) . .
O5 S1 C4 107.9(4) . .
O2 S1 C4 105.2(5) . .
O6 S1 C4 106.7(4) . .
O3 S1 C4 108.2(5) . .
O7 S1 C4 105.6(3) . .
O4 S1 C4 105.8(4) . .
O5 S1 Na2 57.8(4) . .
O2 S1 Na2 82.3(4) . .
O6 S1 Na2 114.8(3) . .
O3 S1 Na2 57.8(4) . .
O7 S1 Na2 127.6(3) . .
O4 S1 Na2 30.3(3) . .
C4 S1 Na2 126.6(2) . .
O5 S1 Na1 124.5(4) . .
O2 S1 Na1 63.3(5) . .
O6 S1 Na1 58.0(5) . .
O3 S1 Na1 88.7(5) . .
O7 S1 Na1 16.8(3) . .
O4 S1 Na1 143.8(3) . .
C4 S1 Na1 110.3(2) . .
Na2 S1 Na1 119.51(13) . .
O7 Na1 O3 136.7(5) . 5_556
O7 Na1 O2 121.8(5) . 5_556
O3 Na1 O2 17.5(3) 5_556 5_556
O7 Na1 O4 106.4(4) . 6
O3 Na1 O4 94.1(4) 5_556 6
O2 Na1 O4 110.0(4) 5_556 6
O7 Na1 O8 108.7(4) . .
O3 Na1 O8 94.0(4) 5_556 .
O2 Na1 O8 92.9(4) 5_556 .
O4 Na1 O8 117.3(4) 6 .
O7 Na1 O6 13.5(4) . .
O3 Na1 O6 148.0(4) 5_556 .
O2 Na1 O6 131.6(4) 5_556 .
O4 Na1 O6 106.7(4) 6 .
O8 Na1 O6 97.4(3) . .
O7 Na1 O2 44.8(5) . .
O3 Na1 O2 92.8(4) 5_556 .
O2 Na1 O2 77.0(4) 5_556 .
O4 Na1 O2 129.3(4) 6 .
O8 Na1 O2 112.1(3) . .
O6 Na1 O2 55.3(3) . .
O7 Na1 S1 17.8(4) . .
O3 Na1 S1 119.7(3) 5_556 .
O2 Na1 S1 104.1(3) 5_556 .
O4 Na1 S1 118.1(3) 6 .
O8 Na1 S1 110.5(3) . .
O6 Na1 S1 28.6(2) . .
O2 Na1 S1 27.1(3) . .
O7 Na1 O5 92.4(4) . 6
O3 Na1 O5 101.4(3) 5_556 6
O2 Na1 O5 114.8(3) 5_556 6
O4 Na1 O5 15.1(3) 6 6
O8 Na1 O5 129.0(3) . 6
O6 Na1 O5 94.4(3) . 6
O2 Na1 O5 115.2(3) . 6
S1 Na1 O5 103.2(2) . 6
O4 Na2 O3 138.6(5) . 2_556
O4 Na2 O2 153.3(5) . 2_556
O3 Na2 O2 17.5(4) 2_556 2_556
O4 Na2 O7 103.0(4) . 6_556
O3 Na2 O7 114.4(4) 2_556 6_556
O2 Na2 O7 96.9(4) 2_556 6_556
O4 Na2 O3 56.2(4) . .
O3 Na2 O3 82.9(4) 2_556 .
O2 Na2 O3 97.2(5) 2_556 .
O7 Na2 O3 141.4(4) 6_556 .
O4 Na2 O5 16.5(4) . .
O3 Na2 O5 139.7(4) 2_556 .
O2 Na2 O5 147.9(4) 2_556 .
O7 Na2 O5 92.5(3) 6_556 .
O3 Na2 O5 58.6(4) . .
O4 Na2 S1 28.1(3) . .
O3 Na2 S1 113.7(4) 2_556 .
O2 Na2 S1 125.7(3) 2_556 .
O7 Na2 S1 116.0(3) 6_556 .
O3 Na2 S1 31.6(3) . .
O5 Na2 S1 27.0(2) . .
O4 Na2 O2 52.7(4) . .
O3 Na2 O2 87.8(5) 2_556 .
O2 Na2 O2 100.6(3) 2_556 .
O7 Na2 O2 132.6(4) 6_556 .
O3 Na2 O2 8.7(5) . .
O5 Na2 O2 52.5(3) . .
S1 Na2 O2 25.9(2) . .
C7 O1 Rh1 129.7(3) . .
O3 O2 S1 91.1(19) . .
O3 O2 Na2 55.3(17) . 2_556
S1 O2 Na2 146.2(7) . 2_556
O3 O2 Na1 77.6(18) . 5_556
S1 O2 Na1 167.4(8) . 5_556
Na2 O2 Na1 24.03(18) 2_556 5_556
O3 O2 Na1 154(2) . .
S1 O2 Na1 89.6(6) . .
Na2 O2 Na1 118.5(5) 2_556 .
Na1 O2 Na1 103.0(4) 5_556 .
O3 O2 Na2 31.9(17) . .
S1 O2 Na2 71.8(4) . .
Na2 O2 Na2 76.0(3) 2_556 .
Na1 O2 Na2 100.0(4) 5_556 .
Na1 O2 Na2 126.2(5) . .
O2 O3 S1 61.2(16) . .
O2 O3 Na2 107(2) . 2_556
S1 O3 Na2 167.6(8) . 2_556
O2 O3 Na1 84.9(18) . 5_556
S1 O3 Na1 145.8(6) . 5_556
Na2 O3 Na1 24.3(2) 2_556 5_556
O2 O3 Na2 139(2) . .
S1 O3 Na2 90.6(5) . .
Na2 O3 Na2 97.0(4) 2_556 .
Na1 O3 Na2 121.1(5) 5_556 .
O5 O4 S1 55.3(7) . .
O5 O4 Na2 132.7(10) . .
S1 O4 Na2 121.6(6) . .
O5 O4 Na1 124.7(9) . 6_556
S1 O4 Na1 137.0(5) . 6_556
Na2 O4 Na1 20.1(2) . 6_556
O4 O5 S1 88.2(9) . .
O4 O5 O6 141.2(11) . .
S1 O5 O6 55.7(5) . .
O4 O5 Na2 30.8(7) . .
S1 O5 Na2 95.2(5) . .
O6 O5 Na2 129.1(6) . .
O4 O5 Na1 40.2(7) . 6_556
S1 O5 Na1 111.5(5) . 6_556
O6 O5 Na1 135.4(5) . 6_556
Na2 O5 Na1 16.58(14) . 6_556
O7 O6 S1 76.9(7) . .
O7 O6 O5 124.9(9) . .
S1 O6 O5 50.9(4) . .
O7 O6 Na1 18.5(5) . .
S1 O6 Na1 93.3(5) . .
O5 O6 Na1 136.1(6) . .
O6 O7 Na1 148.0(9) . .
O6 O7 S1 60.4(6) . .
Na1 O7 S1 145.5(7) . .
O6 O7 Na2 154.1(8) . 6
Na1 O7 Na2 17.8(2) . 6
S1 O7 Na2 145.3(6) . 6
C28 O8 C27 107.0(10) . .
C28 O8 Na1 128.1(8) . .
C27 O8 Na1 124.7(7) . .
C1 N1 C12 114.2(4) . .
C1 N1 Rh1 122.9(4) . .
C12 N1 Rh1 122.7(3) . .
N1 C1 C2 129.9(5) . .
N1 C1 H1 115.1 . .
C2 C1 H1 115.1 . .
C3 C2 C7 120.4(5) . .
C3 C2 C1 114.9(5) . .
C7 C2 C1 124.6(5) . .
C4 C3 C2 120.2(6) . .
C4 C3 H3 119.9 . .
C2 C3 H3 119.9 . .
C3 C4 C5 120.4(5) . .
C3 C4 S1 119.4(5) . .
C5 C4 S1 120.1(4) . .
C6 C5 C4 122.1(5) . .
C6 C5 H5 118.9 . .
C4 C5 H5 118.9 . .
C5 C6 C7 117.8(5) . .
C5 C6 C8 121.8(5) . .
C7 C6 C8 120.4(5) . .
O1 C7 C2 122.3(5) . .
O1 C7 C6 118.8(5) . .
C2 C7 C6 118.9(5) . .
C6 C8 C9 110.1(5) . .
C6 C8 C10 111.4(5) . .
C9 C8 C10 107.3(5) . .
C6 C8 C11 111.7(5) . .
C9 C8 C11 109.2(6) . .
C10 C8 C11 107.1(5) . .
C8 C9 H9A 109.5 . .
C8 C9 H9B 109.5 . .
H9A C9 H9B 109.5 . .
C8 C9 H9C 109.5 . .
H9A C9 H9C 109.5 . .
H9B C9 H9C 109.5 . .
C8 C10 H10A 109.5 . .
C8 C10 H10B 109.5 . .
H10A C10 H10B 109.5 . .
C8 C10 H10C 109.5 . .
H10A C10 H10C 109.5 . .
H10B C10 H10C 109.5 . .
C8 C11 H11A 109.5 . .
C8 C11 H11B 109.5 . .
H11A C11 H11B 109.5 . .
C8 C11 H11C 109.5 . .
H11A C11 H11C 109.5 . .
H11B C11 H11C 109.5 . .
C13 C12 C17 119.5(5) . .
C13 C12 N1 119.4(5) . .
C17 C12 N1 121.1(5) . .
C12 C13 C14 120.2(6) . .
C12 C13 H13 119.9 . .
C14 C13 H13 119.9 . .
C15 C14 C13 119.5(6) . .
C15 C14 H14 120.2 . .
C13 C14 H14 120.2 . .
C16 C15 C14 121.4(6) . .
C16 C15 H15 119.3 . .
C14 C15 H15 119.3 . .
C15 C16 C17 120.1(6) . .
C15 C16 H16 120.0 . .
C17 C16 H16 120.0 . .
C16 C17 C12 119.3(6) . .
C16 C17 H17 120.3 . .
C12 C17 H17 120.3 . .
C25 C18 C19 124.3(5) . .
C25 C18 Rh1 69.9(3) . .
C19 C18 Rh1 112.3(4) . .
C25 C18 H18 117.9 . .
C19 C18 H18 117.9 . .
Rh1 C18 H18 87.8 . .
C20 C19 C18 113.7(5) . .
C20 C19 H19A 108.8 . .
C18 C19 H19A 108.8 . .
C20 C19 H19B 108.8 . .
C18 C19 H19B 108.8 . .
H19A C19 H19B 107.7 . .
C19 C20 C21 113.7(6) . .
C19 C20 H20A 108.8 . .
C21 C20 H20A 108.8 . .
C19 C20 H20B 108.8 . .
C21 C20 H20B 108.8 . .
H20A C20 H20B 107.7 . .
C22 C21 C20 128.2(6) . .
C22 C21 Rh1 72.3(3) . .
C20 C21 Rh1 109.0(4) . .
C22 C21 H21 115.9 . .
C20 C21 H21 115.9 . .
Rh1 C21 H21 88.6 . .
C21 C22 C23 123.5(6) . .
C21 C22 Rh1 70.8(3) . .
C23 C22 Rh1 112.2(4) . .
C21 C22 H22 118.2 . .
C23 C22 H22 118.2 . .
Rh1 C22 H22 87.0 . .
C24 C23 C22 113.4(6) . .
C24 C23 H23A 108.9 . .
C22 C23 H23A 108.9 . .
C24 C23 H23B 108.9 . .
C22 C23 H23B 108.9 . .
H23A C23 H23B 107.7 . .
C23 C24 C25 114.8(5) . .
C23 C24 H24A 108.6 . .
C25 C24 H24A 108.6 . .
C23 C24 H24B 108.6 . .
C25 C24 H24B 108.6 . .
H24A C24 H24B 107.5 . .
C18 C25 C24 124.7(5) . .
C18 C25 Rh1 72.0(3) . .
C24 C25 Rh1 109.4(4) . .
C18 C25 H25 117.6 . .
C24 C25 H25 117.6 . .
Rh1 C25 H25 88.5 . .
C27 C26 C27 40.2(10) . 2_556
C27 C27 O8 156(2) 2_556 .
C27 C27 C26 69.9(5) 2_556 .
O8 C27 C26 108.9(8) . .
C29 C28 O8 101.1(14) . .
N2 C30 C31 175(5) . .

loop_
_geom_bond_atom_site_label_1
_geom_bond_atom_site_label_2
_geom_bond_distance
_geom_bond_site_symmetry_2
Rh1 O1 2.037(3) .
Rh1 N1 2.062(4) .
Rh1 C25 2.110(5) .
Rh1 C21 2.129(6) .
Rh1 C18 2.137(5) .
Rh1 C22 2.147(6) .
S1 O5 1.315(8) .
S1 O2 1.329(12) .
S1 O6 1.400(8) .
S1 O3 1.516(12) .
S1 O7 1.568(8) .
S1 O4 1.598(8) .
S1 C4 1.768(6) .
S1 Na2 2.890(5) .
S1 Na1 2.915(5) .
Na1 O7 1.484(9) .
Na1 O3 2.285(13) 5_556
Na1 O2 2.331(13) 5_556
Na1 O4 2.359(9) 6
Na1 O8 2.458(10) .
Na1 O6 2.477(12) .
Na1 O2 2.604(12) .
Na1 O5 3.002(9) 6
Na2 O4 1.711(10) .
Na2 O3 1.923(13) 2_556
Na2 O2 2.235(12) 2_556
Na2 O7 2.253(9) 6_556
Na2 O3 2.445(11) .
Na2 O5 2.456(10) .
Na2 O2 3.014(11) .
O1 C7 1.303(6) .
O2 O3 0.704(11) .
O2 Na2 2.235(12) 2_556
O2 Na1 2.331(13) 5_556
O3 Na2 1.923(13) 2_556
O3 Na1 2.285(13) 5_556
O4 O5 0.949(10) .
O4 Na1 2.359(9) 6_556
O5 O6 1.624(13) .
O5 Na1 3.003(9) 6_556
O6 O7 1.090(10) .
O7 Na2 2.253(9) 6
O8 C28 1.481(18) .
O8 C27 1.481(13) .
N1 C1 1.289(6) .
N1 C12 1.453(6) .
N2 C30 1.23(2) .
C1 C2 1.430(7) .
C1 H1 0.9500 .
C2 C3 1.410(7) .
C2 C7 1.412(7) .
C3 C4 1.364(7) .
C3 H3 0.9500 .
C4 C5 1.394(8) .
C5 C6 1.392(7) .
C5 H5 0.9500 .
C6 C7 1.445(7) .
C6 C8 1.522(8) .
C8 C9 1.534(8) .
C8 C10 1.542(8) .
C8 C11 1.543(9) .
C9 H9A 0.9800 .
C9 H9B 0.9800 .
C9 H9C 0.9800 .
C10 H10A 0.9800 .
C10 H10B 0.9800 .
C10 H10C 0.9800 .
C11 H11A 0.9800 .
C11 H11B 0.9800 .
C11 H11C 0.9800 .
C12 C13 1.380(8) .
C12 C17 1.391(7) .
C13 C14 1.380(8) .
C13 H13 0.9500 .
C14 C15 1.359(8) .
C14 H14 0.9500 .
C15 C16 1.358(9) .
C15 H15 0.9500 .
C16 C17 1.384(8) .
C16 H16 0.9500 .
C17 H17 0.9500 .
C18 C25 1.384(9) .
C18 C19 1.501(8) .
C18 H18 0.9500 .
C19 C20 1.477(9) .
C19 H19A 0.9900 .
C19 H19B 0.9900 .
C20 C21 1.513(9) .
C20 H20A 0.9900 .
C20 H20B 0.9900 .
C21 C22 1.355(8) .
C21 H21 0.9500 .
C22 C23 1.506(8) .
C22 H22 0.9500 .
C23 C24 1.501(9) .
C23 H23A 0.9900 .
C23 H23B 0.9900 .
C24 C25 1.522(8) .
C24 H24A 0.9900 .
C24 H24B 0.9900 .
C25 H25 0.9500 .
C26 C27 1.496(16) .
C26 C27 1.496(16) 2_556
C27 C27 1.03(2) 2_556
C28 C29 1.43(4) .
C30 C31 1.29(3) .

loop_
_geom_torsion_atom_site_label_1
_geom_torsion_atom_site_label_2
_geom_torsion_atom_site_label_3
_geom_torsion_atom_site_label_4
_geom_torsion
_geom_torsion_site_symmetry_1
_geom_torsion_site_symmetry_4
O5 S1 Na1 O7 -54.0(11) . .
O2 S1 Na1 O7 173.9(11) . .
O6 S1 Na1 O7 -20.9(10) . .
O3 S1 Na1 O7 -174.5(11) . .
O4 S1 Na1 O7 -98.5(12) . .
C4 S1 Na1 O7 76.6(10) . .
Na2 S1 Na1 O7 -123.3(10) . .
O5 S1 Na1 O3 140.8(6) . 5_556
O2 S1 Na1 O3 8.7(5) . 5_556
O6 S1 Na1 O3 173.9(5) . 5_556
O3 S1 Na1 O3 20.3(8) . 5_556
O7 S1 Na1 O3 -165.2(11) . 5_556
O4 S1 Na1 O3 96.3(8) . 5_556
C4 S1 Na1 O3 -88.6(4) . 5_556
Na2 S1 Na1 O3 71.5(4) . 5_556
O5 S1 Na1 O2 132.0(5) . 5_556
O2 S1 Na1 O2 -0.1(8) . 5_556
O6 S1 Na1 O2 165.1(5) . 5_556
O3 S1 Na1 O2 11.5(4) . 5_556
O7 S1 Na1 O2 -174.0(11) . 5_556
O4 S1 Na1 O2 87.5(7) . 5_556
C4 S1 Na1 O2 -97.4(4) . 5_556
Na2 S1 Na1 O2 62.7(4) . 5_556
O5 S1 Na1 O4 -105.8(5) . 6
O2 S1 Na1 O4 122.2(6) . 6
O6 S1 Na1 O4 -72.7(5) . 6
O3 S1 Na1 O4 133.7(5) . 6
O7 S1 Na1 O4 -51.7(10) . 6
O4 S1 Na1 O4 -150.2(8) . 6
C4 S1 Na1 O4 24.9(4) . 6
Na2 S1 Na1 O4 -175.1(3) . 6
O5 S1 Na1 O8 33.3(5) . .
O2 S1 Na1 O8 -98.7(6) . .
O6 S1 Na1 O8 66.4(4) . .
O3 S1 Na1 O8 -87.2(5) . .
O7 S1 Na1 O8 87.4(10) . .
O4 S1 Na1 O8 -11.1(8) . .
C4 S1 Na1 O8 164.0(3) . .
Na2 S1 Na1 O8 -36.0(3) . .
O5 S1 Na1 O6 -33.1(6) . .
O2 S1 Na1 O6 -165.2(6) . .
O3 S1 Na1 O6 -153.6(6) . .
O7 S1 Na1 O6 20.9(10) . .
O4 S1 Na1 O6 -77.5(8) . .
C4 S1 Na1 O6 97.5(4) . .
Na2 S1 Na1 O6 -102.4(4) . .
O5 S1 Na1 O2 132.1(7) . .
O6 S1 Na1 O2 165.2(6) . .
O3 S1 Na1 O2 11.6(8) . .
O7 S1 Na1 O2 -173.9(11) . .
O4 S1 Na1 O2 87.6(9) . .
C4 S1 Na1 O2 -97.3(6) . .
Na2 S1 Na1 O2 62.8(5) . .
O5 S1 Na1 O5 -107.8(5) . 6
O2 S1 Na1 O5 120.2(6) . 6
O6 S1 Na1 O5 -74.7(4) . 6
O3 S1 Na1 O5 131.7(5) . 6
O7 S1 Na1 O5 -53.7(10) . 6
O4 S1 Na1 O5 -152.2(7) . 6
C4 S1 Na1 O5 22.9(3) . 6
Na2 S1 Na1 O5 -177.1(2) . 6
O5 S1 Na2 O4 36.1(9) . .
O2 S1 Na2 O4 -156.2(10) . .
O6 S1 Na2 O4 84.6(9) . .
O3 S1 Na2 O4 -142.4(10) . .
O7 S1 Na2 O4 132.8(9) . .
C4 S1 Na2 O4 -52.9(8) . .
Na1 S1 Na2 O4 150.5(8) . .
O5 S1 Na2 O3 -167.3(7) . 2_556
O2 S1 Na2 O3 0.4(9) . 2_556
O6 S1 Na2 O3 -118.8(7) . 2_556
O3 S1 Na2 O3 14.2(2) . 2_556
O7 S1 Na2 O3 -70.6(7) . 2_556
O4 S1 Na2 O3 156.6(9) . 2_556
C4 S1 Na2 O3 103.6(5) . 2_556
Na1 S1 Na2 O3 -52.9(5) . 2_556
O5 S1 Na2 O2 -152.6(7) . 2_556
O2 S1 Na2 O2 15.1(3) . 2_556
O6 S1 Na2 O2 -104.1(7) . 2_556
O3 S1 Na2 O2 28.9(9) . 2_556
O7 S1 Na2 O2 -55.9(7) . 2_556
O4 S1 Na2 O2 171.3(9) . 2_556
C4 S1 Na2 O2 118.3(5) . 2_556
Na1 S1 Na2 O2 -38.2(5) . 2_556
O5 S1 Na2 O7 -31.5(5) . 6_556
O2 S1 Na2 O7 136.1(6) . 6_556
O6 S1 Na2 O7 17.0(5) . 6_556
O3 S1 Na2 O7 150.0(7) . 6_556
O7 S1 Na2 O7 65.1(3) . 6_556
O4 S1 Na2 O7 -67.7(8) . 6_556
C4 S1 Na2 O7 -120.6(4) . 6_556
Na1 S1 Na2 O7 82.9(3) . 6_556
O5 S1 Na2 O3 178.5(7) . .
O2 S1 Na2 O3 -13.8(10) . .
O6 S1 Na2 O3 -133.0(8) . .
O7 S1 Na2 O3 -84.8(7) . .
O4 S1 Na2 O3 142.4(10) . .
C4 S1 Na2 O3 89.4(6) . .
Na1 S1 Na2 O3 -67.1(6) . .
O2 S1 Na2 O5 167.7(7) . .
O6 S1 Na2 O5 48.5(7) . .
O3 S1 Na2 O5 -178.5(7) . .
O7 S1 Na2 O5 96.7(6) . .
O4 S1 Na2 O5 -36.1(9) . .
C4 S1 Na2 O5 -89.1(5) . .
Na1 S1 Na2 O5 114.4(5) . .
O5 S1 Na2 O2 -167.7(7) . .
O6 S1 Na2 O2 -119.2(7) . .
O3 S1 Na2 O2 13.8(10) . .
O7 S1 Na2 O2 -71.0(7) . .
O4 S1 Na2 O2 156.2(10) . .
C4 S1 Na2 O2 103.2(6) . .
Na1 S1 Na2 O2 -53.3(6) . .
N1 Rh1 O1 C7 9.6(4) . .
C25 Rh1 O1 C7 113.9(6) . .
C21 Rh1 O1 C7 -145.6(5) . .
C18 Rh1 O1 C7 -100.9(7) . .
C22 Rh1 O1 C7 177.4(5) . .
O5 S1 O2 O3 42(2) . .
O6 S1 O2 O3 140.0(17) . .
O7 S1 O2 O3 156.2(19) . .
O4 S1 O2 O3 13(2) . .
C4 S1 O2 O3 -100.2(18) . .
Na2 S1 O2 O3 25.8(18) . .
Na1 S1 O2 O3 154(2) . .
O5 S1 O2 Na2 35(2) . 2_556
O6 S1 O2 Na2 133.1(13) . 2_556
O3 S1 O2 Na2 -6.8(9) . 2_556
O7 S1 O2 Na2 149.4(15) . 2_556
O4 S1 O2 Na2 6.5(16) . 2_556
C4 S1 O2 Na2 -107.0(13) . 2_556
Na2 S1 O2 Na2 19.0(13) . 2_556
Na1 S1 O2 Na2 147.6(16) . 2_556
O5 S1 O2 Na1 67(4) . 5_556
O6 S1 O2 Na1 165(3) . 5_556
O3 S1 O2 Na1 25(2) . 5_556
O7 S1 O2 Na1 -179(3) . 5_556
O4 S1 O2 Na1 39(4) . 5_556
C4 S1 O2 Na1 -75(3) . 5_556
Na2 S1 O2 Na1 51(3) . 5_556
Na1 S1 O2 Na1 180(4) . 5_556
O5 S1 O2 Na1 -112.9(8) . .
O6 S1 O2 Na1 -14.5(6) . .
O3 S1 O2 Na1 -154(2) . .
O7 S1 O2 Na1 1.8(3) . .
O4 S1 O2 Na1 -141.2(4) . .
C4 S1 O2 Na1 105.4(3) . .
Na2 S1 O2 Na1 -128.7(3) . .
O5 S1 O2 Na2 15.8(9) . .
O6 S1 O2 Na2 114.2(4) . .
O3 S1 O2 Na2 -25.8(18) . .
O7 S1 O2 Na2 130.4(3) . .
O4 S1 O2 Na2 -12.5(5) . .
C4 S1 O2 Na2 -126.0(3) . .
Na1 S1 O2 Na2 128.7(3) . .
O7 Na1 O2 O3 -94(5) . .
O3 Na1 O2 O3 96(5) 5_556 .
O2 Na1 O2 O3 88(5) 5_556 .
O4 Na1 O2 O3 -166(5) 6 .
O8 Na1 O2 O3 0(5) . .
O6 Na1 O2 O3 -83(5) . .
S1 Na1 O2 O3 -92(5) . .
O5 Na1 O2 O3 -160(5) 6 .
O7 Na1 O2 S1 -2.6(5) . .
O3 Na1 O2 S1 -172.4(4) 5_556 .
O2 Na1 O2 S1 179.9(8) 5_556 .
O4 Na1 O2 S1 -74.8(7) 6 .
O8 Na1 O2 S1 92.1(5) . .
O6 Na1 O2 S1 8.6(4) . .
O5 Na1 O2 S1 -68.5(6) 6 .
O7 Na1 O2 Na2 -162.8(8) . 2_556
O3 Na1 O2 Na2 27.4(7) 5_556 2_556
O2 Na1 O2 Na2 19.8(3) 5_556 2_556
O4 Na1 O2 Na2 125.1(5) 6 2_556
O8 Na1 O2 Na2 -68.1(6) . 2_556
O6 Na1 O2 Na2 -151.6(6) . 2_556
S1 Na1 O2 Na2 -160.2(9) . 2_556
O5 Na1 O2 Na2 131.3(5) 6 2_556
O7 Na1 O2 Na1 177.4(7) . 5_556
O3 Na1 O2 Na1 7.6(5) 5_556 5_556
O2 Na1 O2 Na1 0.0 5_556 5_556
O4 Na1 O2 Na1 105.3(5) 6 5_556
O8 Na1 O2 Na1 -87.9(4) . 5_556
O6 Na1 O2 Na1 -171.3(5) . 5_556
S1 Na1 O2 Na1 -179.9(8) . 5_556
O5 Na1 O2 Na1 111.6(4) 6 5_556
O7 Na1 O2 Na2 -69.5(6) . .
O3 Na1 O2 Na2 120.7(5) 5_556 .
O2 Na1 O2 Na2 113.0(7) 5_556 .
O4 Na1 O2 Na2 -141.7(5) 6 .
O8 Na1 O2 Na2 25.1(6) . .
O6 Na1 O2 Na2 -58.3(5) . .
S1 Na1 O2 Na2 -66.9(5) . .
O5 Na1 O2 Na2 -135.4(4) 6 .
O4 Na2 O2 O3 -111(3) . .
O3 Na2 O2 O3 56(3) 2_556 .
O2 Na2 O2 O3 68(3) 2_556 .
O7 Na2 O2 O3 178(3) 6_556 .
O5 Na2 O2 O3 -131(3) . .
S1 Na2 O2 O3 -124(3) . .
O4 Na2 O2 S1 13.8(6) . .
O3 Na2 O2 S1 -179.6(8) 2_556 .
O2 Na2 O2 S1 -167.6(3) 2_556 .
O7 Na2 O2 S1 -57.8(7) 6_556 .
O3 Na2 O2 S1 124(3) . .
O5 Na2 O2 S1 -7.0(4) . .
O4 Na2 O2 Na2 -155.4(6) . 2_556
O3 Na2 O2 Na2 11.1(4) 2_556 2_556
O2 Na2 O2 Na2 23.1(7) 2_556 2_556
O7 Na2 O2 Na2 132.9(4) 6_556 2_556
O3 Na2 O2 Na2 -45(3) . 2_556
O5 Na2 O2 Na2 -176.2(5) . 2_556
S1 Na2 O2 Na2 -169.3(8) . 2_556
O4 Na2 O2 Na1 -156.3(7) . 5_556
O3 Na2 O2 Na1 10.2(4) 2_556 5_556
O2 Na2 O2 Na1 22.3(7) 2_556 5_556
O7 Na2 O2 Na1 132.1(5) 6_556 5_556
O3 Na2 O2 Na1 -46(3) . 5_556
O5 Na2 O2 Na1 -177.1(6) . 5_556
S1 Na2 O2 Na1 -170.1(8) . 5_556
O4 Na2 O2 Na1 89.3(7) . .
O3 Na2 O2 Na1 -104.1(7) 2_556 .
O2 Na2 O2 Na1 -92.1(5) 2_556 .
O7 Na2 O2 Na1 17.7(8) 6_556 .
O3 Na2 O2 Na1 -160(3) . .
O5 Na2 O2 Na1 68.5(5) . .
S1 Na2 O2 Na1 75.5(6) . .
Na2 O2 O3 S1 175.4(6) 2_556 .
Na1 O2 O3 S1 -174.6(5) 5_556 .
Na1 O2 O3 S1 91(4) . .
Na2 O2 O3 S1 52(3) . .
S1 O2 O3 Na2 -175.4(6) . 2_556
Na1 O2 O3 Na2 10.1(8) 5_556 2_556
Na1 O2 O3 Na2 -84(5) . 2_556
Na2 O2 O3 Na2 -124(3) . 2_556
S1 O2 O3 Na1 174.6(5) . 5_556
Na2 O2 O3 Na1 -10.1(8) 2_556 5_556
Na1 O2 O3 Na1 -94(4) . 5_556
Na2 O2 O3 Na1 -134(3) . 5_556
S1 O2 O3 Na2 -52(3) . .
Na2 O2 O3 Na2 124(3) 2_556 .
Na1 O2 O3 Na2 134(3) 5_556 .
Na1 O2 O3 Na2 40(7) . .
O5 S1 O3 O2 -150.8(17) . .
O6 S1 O3 O2 -57(2) . .
O7 S1 O3 O2 -24(2) . .
O4 S1 O3 O2 -167.4(19) . .
C4 S1 O3 O2 88.3(19) . .
Na2 S1 O3 O2 -149(2) . .
Na1 S1 O3 O2 -22.7(19) . .
O5 S1 O3 Na2 -130(4) . 2_556
O2 S1 O3 Na2 21(2) . 2_556
O6 S1 O3 Na2 -36(4) . 2_556
O7 S1 O3 Na2 -3(4) . 2_556
O4 S1 O3 Na2 -146(4) . 2_556
C4 S1 O3 Na2 109(4) . 2_556
Na2 S1 O3 Na2 -128(4) . 2_556
Na1 S1 O3 Na2 -2(4) . 2_556
O5 S1 O3 Na1 -160.4(12) . 5_556
O2 S1 O3 Na1 -9.7(9) . 5_556
O6 S1 O3 Na1 -66.9(16) . 5_556
O7 S1 O3 Na1 -34.0(15) . 5_556
O4 S1 O3 Na1 -177.1(14) . 5_556
C4 S1 O3 Na1 78.6(14) . 5_556
Na2 S1 O3 Na1 -159.0(16) . 5_556
Na1 S1 O3 Na1 -32.3(13) . 5_556
O5 S1 O3 Na2 -1.4(7) . .
O2 S1 O3 Na2 149(2) . .
O6 S1 O3 Na2 92.1(8) . .
O7 S1 O3 Na2 125.0(4) . .
O4 S1 O3 Na2 -18.1(4) . .
C4 S1 O3 Na2 -122.4(4) . .
Na1 S1 O3 Na2 126.7(4) . .
O4 Na2 O3 O2 64(3) . .
O3 Na2 O3 O2 -124(3) 2_556 .
O2 Na2 O3 O2 -113(3) 2_556 .
O7 Na2 O3 O2 -3(3) 6_556 .
O5 Na2 O3 O2 44(3) . .
S1 Na2 O3 O2 43(3) . .
O4 Na2 O3 S1 20.2(5) . .
O3 Na2 O3 S1 -166.9(2) 2_556 .
O2 Na2 O3 S1 -156.7(7) 2_556 .
O7 Na2 O3 S1 -46.1(9) 6_556 .
O5 Na2 O3 S1 0.8(4) . .
O2 Na2 O3 S1 -43(3) . .
O4 Na2 O3 Na2 -169.5(8) . 2_556
O3 Na2 O3 Na2 3.3(8) 2_556 2_556
O2 Na2 O3 Na2 13.5(5) 2_556 2_556
O7 Na2 O3 Na2 124.1(6) 6_556 2_556
O5 Na2 O3 Na2 171.0(7) . 2_556
S1 Na2 O3 Na2 170.2(9) . 2_556
O2 Na2 O3 Na2 127(3) . 2_556
O4 Na2 O3 Na1 -173.4(9) . 5_556
O3 Na2 O3 Na1 -0.5(10) 2_556 5_556
O2 Na2 O3 Na1 9.7(6) 2_556 5_556
O7 Na2 O3 Na1 120.3(7) 6_556 5_556
O5 Na2 O3 Na1 167.2(8) . 5_556
S1 Na2 O3 Na1 166.4(11) . 5_556
O2 Na2 O3 Na1 123(3) . 5_556
O2 S1 O4 O5 148.0(9) . .
O6 S1 O4 O5 15.4(10) . .
O3 S1 O4 O5 154.2(10) . .
O7 S1 O4 O5 48.0(12) . .
C4 S1 O4 O5 -98.9(8) . .
Na2 S1 O4 O5 122.8(12) . .
Na1 S1 O4 O5 76.3(10) . .
O5 S1 O4 Na2 -122.8(12) . .
O2 S1 O4 Na2 25.2(10) . .
O6 S1 O4 Na2 -107.5(8) . .
O3 S1 O4 Na2 31.4(8) . .
O7 S1 O4 Na2 -74.8(11) . .
C4 S1 O4 Na2 138.3(6) . .
Na1 S1 O4 Na2 -46.5(12) . .
O5 S1 O4 Na1 -105.9(13) . 6_556
O2 S1 O4 Na1 42.1(11) . 6_556
O6 S1 O4 Na1 -90.5(9) . 6_556
O3 S1 O4 Na1 48.3(10) . 6_556
O7 S1 O4 Na1 -57.8(13) . 6_556
C4 S1 O4 Na1 155.2(8) . 6_556
Na2 S1 O4 Na1 17.0(3) . 6_556
Na1 S1 O4 Na1 -29.6(13) . 6_556
O3 Na2 O4 O5 -103.5(15) 2_556 .
O2 Na2 O4 O5 -86.0(19) 2_556 .
O7 Na2 O4 O5 51.3(14) 6_556 .
O3 Na2 O4 O5 -92.8(14) . .
S1 Na2 O4 O5 -70.1(13) . .
O2 Na2 O4 O5 -82.9(14) . .
O3 Na2 O4 S1 -33.4(13) 2_556 .
O2 Na2 O4 S1 -15.9(17) 2_556 .
O7 Na2 O4 S1 121.4(7) 6_556 .
O3 Na2 O4 S1 -22.7(6) . .
O5 Na2 O4 S1 70.1(13) . .
O2 Na2 O4 S1 -12.8(5) . .
O3 Na2 O4 Na1 -178.0(12) 2_556 6_556
O2 Na2 O4 Na1 -160.6(16) 2_556 6_556
O7 Na2 O4 Na1 -23.3(5) 6_556 6_556
O3 Na2 O4 Na1 -167.3(7) . 6_556
O5 Na2 O4 Na1 -74.6(15) . 6_556
S1 Na2 O4 Na1 -144.7(7) . 6_556
O2 Na2 O4 Na1 -157.5(6) . 6_556
Na2 O4 O5 S1 103.3(11) . .
Na1 O4 O5 S1 127.1(8) 6_556 .
S1 O4 O5 O6 -20.2(12) . .
Na2 O4 O5 O6 83.1(19) . .
Na1 O4 O5 O6 106.9(14) 6_556 .
S1 O4 O5 Na2 -103.3(11) . .
Na1 O4 O5 Na2 23.8(5) 6_556 .
S1 O4 O5 Na1 -127.1(8) . 6_556
Na2 O4 O5 Na1 -23.8(5) . 6_556
O2 S1 O5 O4 -48.6(14) . .
O6 S1 O5 O4 -164.8(9) . .
O3 S1 O5 O4 -28.6(11) . .
O7 S1 O5 O4 -150.7(8) . .
C4 S1 O5 O4 92.5(8) . .
Na2 S1 O5 O4 -30.0(7) . .
Na1 S1 O5 O4 -135.9(7) . .
O2 S1 O5 O6 116.2(10) . .
O3 S1 O5 O6 136.2(7) . .
O7 S1 O5 O6 14.1(5) . .
O4 S1 O5 O6 164.8(9) . .
C4 S1 O5 O6 -102.7(4) . .
Na2 S1 O5 O6 134.8(5) . .
Na1 S1 O5 O6 28.9(5) . .
O2 S1 O5 Na2 -18.5(11) . .
O6 S1 O5 Na2 -134.8(5) . .
O3 S1 O5 Na2 1.4(7) . .
O7 S1 O5 Na2 -120.7(4) . .
O4 S1 O5 Na2 30.0(7) . .
C4 S1 O5 Na2 122.6(3) . .
Na1 S1 O5 Na2 -105.9(4) . .
O2 S1 O5 Na1 -15.0(11) . 6_556
O6 S1 O5 Na1 -131.2(5) . 6_556
O3 S1 O5 Na1 5.0(8) . 6_556
O7 S1 O5 Na1 -117.1(5) . 6_556
O4 S1 O5 Na1 33.6(6) . 6_556
C4 S1 O5 Na1 126.1(3) . 6_556
Na2 S1 O5 Na1 3.58(17) . 6_556
Na1 S1 O5 Na1 -102.3(4) . 6_556
O3 Na2 O5 O4 95.8(15) 2_556 .
O2 Na2 O5 O4 122.3(15) 2_556 .
O7 Na2 O5 O4 -130.5(14) 6_556 .
O3 Na2 O5 O4 76.7(14) . .
S1 Na2 O5 O4 77.6(14) . .
O2 Na2 O5 O4 84.4(14) . .
O4 Na2 O5 S1 -77.6(14) . .
O3 Na2 O5 S1 18.1(9) 2_556 .
O2 Na2 O5 S1 44.7(10) 2_556 .
O7 Na2 O5 S1 151.9(5) 6_556 .
O3 Na2 O5 S1 -0.9(5) . .
O2 Na2 O5 S1 6.7(4) . .
O4 Na2 O5 O6 -126.7(17) . .
O3 Na2 O5 O6 -30.9(11) 2_556 .
O2 Na2 O5 O6 -4.4(12) 2_556 .
O7 Na2 O5 O6 102.9(7) 6_556 .
O3 Na2 O5 O6 -50.0(7) . .
S1 Na2 O5 O6 -49.1(6) . .
O2 Na2 O5 O6 -42.3(7) . .
O4 Na2 O5 Na1 114.1(14) . 6_556
O3 Na2 O5 Na1 -150.1(10) 2_556 6_556
O2 Na2 O5 Na1 -123.6(10) 2_556 6_556
O7 Na2 O5 Na1 -16.3(5) 6_556 6_556
O3 Na2 O5 Na1 -169.2(6) . 6_556
S1 Na2 O5 Na1 -168.3(6) . 6_556
O2 Na2 O5 Na1 -161.5(6) . 6_556
O5 S1 O6 O7 160.8(7) . .
O2 S1 O6 O7 24.0(8) . .
O3 S1 O6 O7 50.7(10) . .
O4 S1 O6 O7 151.3(6) . .
C4 S1 O6 O7 -95.1(6) . .
Na2 S1 O6 O7 119.3(5) . .
Na1 S1 O6 O7 8.8(4) . .
O2 S1 O6 O5 -136.7(6) . .
O3 S1 O6 O5 -110.0(8) . .
O7 S1 O6 O5 -160.8(7) . .
O4 S1 O6 O5 -9.4(6) . .
C4 S1 O6 O5 104.2(4) . .
Na2 S1 O6 O5 -41.4(5) . .
Na1 S1 O6 O5 -152.0(5) . .
O5 S1 O6 Na1 152.0(5) . .
O2 S1 O6 Na1 15.3(6) . .
O3 S1 O6 Na1 42.0(8) . .
O7 S1 O6 Na1 -8.8(4) . .
O4 S1 O6 Na1 142.5(4) . .
C4 S1 O6 Na1 -103.8(3) . .
Na2 S1 O6 Na1 110.6(3) . .
O4 O5 O6 O7 2(2) . .
S1 O5 O6 O7 -23.0(8) . .
Na2 O5 O6 O7 42.6(12) . .
Na1 O5 O6 O7 63.4(12) 6_556 .
O4 O5 O6 S1 24.7(15) . .
Na2 O5 O6 S1 65.6(6) . .
Na1 O5 O6 S1 86.4(7) 6_556 .
O4 O5 O6 Na1 -18(2) . .
S1 O5 O6 Na1 -42.5(7) . .
Na2 O5 O6 Na1 23.1(11) . .
Na1 O5 O6 Na1 43.9(11) 6_556 .
O3 Na1 O6 O7 -37.9(17) 5_556 .
O2 Na1 O6 O7 -47.3(16) 5_556 .
O4 Na1 O6 O7 90.7(15) 6 .
O8 Na1 O6 O7 -147.9(15) . .
O2 Na1 O6 O7 -36.0(15) . .
S1 Na1 O6 O7 -27.8(14) . .
O5 Na1 O6 O7 81.8(15) 6 .
O7 Na1 O6 S1 27.8(14) . .
O3 Na1 O6 S1 -10.1(9) 5_556 .
O2 Na1 O6 S1 -19.5(6) 5_556 .
O4 Na1 O6 S1 118.5(4) 6 .
O8 Na1 O6 S1 -120.0(4) . .
O2 Na1 O6 S1 -8.2(3) . .
O5 Na1 O6 S1 109.6(4) 6 .
O7 Na1 O6 O5 59.5(16) . .
O3 Na1 O6 O5 21.6(12) 5_556 .
O2 Na1 O6 O5 12.2(10) 5_556 .
O4 Na1 O6 O5 150.2(7) 6 .
O8 Na1 O6 O5 -88.3(8) . .
O2 Na1 O6 O5 23.5(7) . .
S1 Na1 O6 O5 31.7(6) . .
O5 Na1 O6 O5 141.4(7) 6 .
S1 O6 O7 Na1 -151.4(14) . .
O5 O6 O7 Na1 -133.3(13) . .
O5 O6 O7 S1 18.2(7) . .
Na1 O6 O7 S1 151.4(14) . .
S1 O6 O7 Na2 173.4(15) . 6
O5 O6 O7 Na2 -168.5(11) . 6
Na1 O6 O7 Na2 -35.2(11) . 6
O3 Na1 O7 O6 151.7(13) 5_556 .
O2 Na1 O7 O6 139.7(14) 5_556 .
O4 Na1 O7 O6 -93.4(15) 6 .
O8 Na1 O7 O6 33.9(16) . .
O2 Na1 O7 O6 136.8(17) . .
S1 Na1 O7 O6 133(2) . .
O5 Na1 O7 O6 -99.0(15) 6 .
O3 Na1 O7 S1 18.9(13) 5_556 .
O2 Na1 O7 S1 6.9(12) 5_556 .
O4 Na1 O7 S1 133.8(9) 6 .
O8 Na1 O7 S1 -99.0(10) . .
O6 Na1 O7 S1 -133(2) . .
O2 Na1 O7 S1 3.9(7) . .
O5 Na1 O7 S1 128.2(9) 6 .
O3 Na1 O7 Na2 -83.6(9) 5_556 6
O2 Na1 O7 Na2 -95.6(9) 5_556 6
O4 Na1 O7 Na2 31.3(7) 6 6
O8 Na1 O7 Na2 158.5(9) . 6
O6 Na1 O7 Na2 124.7(15) . 6
O2 Na1 O7 Na2 -98.6(8) . 6
S1 Na1 O7 Na2 -102.5(11) . 6
O5 Na1 O7 Na2 25.7(7) 6 6
O5 S1 O7 O6 -20.2(7) . .
O2 S1 O7 O6 -158.9(7) . .
O3 S1 O7 O6 -147.8(7) . .
O4 S1 O7 O6 -49.0(10) . .
C4 S1 O7 O6 97.9(6) . .
Na2 S1 O7 O6 -86.9(6) . .
Na1 S1 O7 O6 -153.4(13) . .
O5 S1 O7 Na1 133.2(10) . .
O2 S1 O7 Na1 -5.5(10) . .
O6 S1 O7 Na1 153.4(13) . .
O3 S1 O7 Na1 5.7(11) . .
O4 S1 O7 Na1 104.4(12) . .
C4 S1 O7 Na1 -108.7(9) . .
Na2 S1 O7 Na1 66.6(11) . .
O5 S1 O7 Na2 164.9(7) . 6
O2 S1 O7 Na2 26.1(8) . 6
O6 S1 O7 Na2 -174.9(11) . 6
O3 S1 O7 Na2 37.3(9) . 6
O4 S1 O7 Na2 136.0(8) . 6
C4 S1 O7 Na2 -77.0(8) . 6
Na2 S1 O7 Na2 98.2(7) . 6
Na1 S1 O7 Na2 31.6(7) . 6
O7 Na1 O8 C28 -123.3(11) . .
O3 Na1 O8 C28 94.2(11) 5_556 .
O2 Na1 O8 C28 111.7(11) 5_556 .
O4 Na1 O8 C28 -2.6(12) 6 .
O6 Na1 O8 C28 -115.8(10) . .
O2 Na1 O8 C28 -171.2(10) . .
S1 Na1 O8 C28 -142.1(10) . .
O5 Na1 O8 C28 -14.0(12) 6 .
O7 Na1 O8 C27 63.2(10) . .
O3 Na1 O8 C27 -79.4(9) 5_556 .
O2 Na1 O8 C27 -61.9(9) 5_556 .
O4 Na1 O8 C27 -176.1(9) 6 .
O6 Na1 O8 C27 70.7(9) . .
O2 Na1 O8 C27 15.3(10) . .
S1 Na1 O8 C27 44.4(9) . .
O5 Na1 O8 C27 172.5(8) 6 .
O1 Rh1 N1 C1 -4.8(4) . .
C25 Rh1 N1 C1 -161.4(5) . .
C21 Rh1 N1 C1 78.6(7) . .
C18 Rh1 N1 C1 160.3(5) . .
C22 Rh1 N1 C1 -79.6(10) . .
O1 Rh1 N1 C12 179.7(4) . .
C25 Rh1 N1 C12 23.1(4) . .
C21 Rh1 N1 C12 -96.9(6) . .
C18 Rh1 N1 C12 -15.2(4) . .
C22 Rh1 N1 C12 104.9(9) . .
C12 N1 C1 C2 175.2(6) . .
Rh1 N1 C1 C2 -0.7(9) . .
N1 C1 C2 C3 -172.2(6) . .
N1 C1 C2 C7 4.9(10) . .
C7 C2 C3 C4 0.6(9) . .
C1 C2 C3 C4 177.8(6) . .
C2 C3 C4 C5 1.8(9) . .
C2 C3 C4 S1 179.1(5) . .
O5 S1 C4 C3 107.7(6) . .
O2 S1 C4 C3 -97.9(7) . .
O6 S1 C4 C3 30.2(7) . .
O3 S1 C4 C3 -126.7(6) . .
O7 S1 C4 C3 -14.3(7) . .
O4 S1 C4 C3 145.7(6) . .
Na2 S1 C4 C3 170.4(4) . .
Na1 S1 C4 C3 -31.3(6) . .
O5 S1 C4 C5 -75.0(7) . .
O2 S1 C4 C5 79.4(7) . .
O6 S1 C4 C5 -152.5(6) . .
O3 S1 C4 C5 50.6(7) . .
O7 S1 C4 C5 163.0(6) . .
O4 S1 C4 C5 -36.9(7) . .
Na2 S1 C4 C5 -12.2(6) . .
Na1 S1 C4 C5 146.1(4) . .
C3 C4 C5 C6 -0.8(9) . .
S1 C4 C5 C6 -178.1(4) . .
C4 C5 C6 C7 -2.5(8) . .
C4 C5 C6 C8 179.4(5) . .
Rh1 O1 C7 C2 -8.6(7) . .
Rh1 O1 C7 C6 172.3(4) . .
C3 C2 C7 O1 177.0(5) . .
C1 C2 C7 O1 0.0(9) . .
C3 C2 C7 C6 -3.9(8) . .
C1 C2 C7 C6 179.2(5) . .
C5 C6 C7 O1 -176.0(5) . .
C8 C6 C7 O1 2.1(8) . .
C5 C6 C7 C2 4.7(8) . .
C8 C6 C7 C2 -177.1(5) . .
C5 C6 C8 C9 -121.0(6) . .
C7 C6 C8 C9 60.9(7) . .
C5 C6 C8 C10 -2.2(8) . .
C7 C6 C8 C10 179.8(5) . .
C5 C6 C8 C11 117.5(6) . .
C7 C6 C8 C11 -60.5(7) . .
C1 N1 C12 C13 -86.7(6) . .
Rh1 N1 C12 C13 89.1(5) . .
C1 N1 C12 C17 91.9(6) . .
Rh1 N1 C12 C17 -92.2(5) . .
C17 C12 C13 C14 -0.3(8) . .
N1 C12 C13 C14 178.4(5) . .
C12 C13 C14 C15 0.2(9) . .
C13 C14 C15 C16 -0.3(9) . .
C14 C15 C16 C17 0.5(9) . .
C15 C16 C17 C12 -0.5(9) . .
C13 C12 C17 C16 0.4(8) . .
N1 C12 C17 C16 -178.2(5) . .
O1 Rh1 C18 C25 -157.9(6) . .
N1 Rh1 C18 C25 92.3(3) . .
C21 Rh1 C18 C25 -112.6(4) . .
C22 Rh1 C18 C25 -76.7(3) . .
O1 Rh1 C18 C19 -38.0(9) . .
N1 Rh1 C18 C19 -147.8(4) . .
C25 Rh1 C18 C19 119.9(6) . .
C21 Rh1 C18 C19 7.3(5) . .
C22 Rh1 C18 C19 43.2(5) . .
C25 C18 C19 C20 90.2(8) . .
Rh1 C18 C19 C20 9.9(7) . .
C18 C19 C20 C21 -29.9(9) . .
C19 C20 C21 C22 -47.1(10) . .
C19 C20 C21 Rh1 34.9(8) . .
O1 Rh1 C21 C22 -88.3(4) . .
N1 Rh1 C21 C22 -172.2(4) . .
C25 Rh1 C21 C22 68.0(4) . .
C18 Rh1 C21 C22 102.9(4) . .
O1 Rh1 C21 C20 146.5(5) . .
N1 Rh1 C21 C20 62.6(8) . .
C25 Rh1 C21 C20 -57.2(5) . .
C18 Rh1 C21 C20 -22.3(5) . .
C22 Rh1 C21 C20 -125.2(7) . .
C20 C21 C22 C23 -3.9(10) . .
Rh1 C21 C22 C23 -104.4(6) . .
C20 C21 C22 Rh1 100.6(6) . .
O1 Rh1 C22 C21 89.8(4) . .
N1 Rh1 C22 C21 165.0(7) . .
C25 Rh1 C22 C21 -111.8(4) . .
C18 Rh1 C22 C21 -74.6(4) . .
O1 Rh1 C22 C23 -150.9(6) . .
N1 Rh1 C22 C23 -75.7(11) . .
C25 Rh1 C22 C23 7.5(5) . .
C21 Rh1 C22 C23 119.3(7) . .
C18 Rh1 C22 C23 44.8(6) . .
C21 C22 C23 C24 88.4(9) . .
Rh1 C22 C23 C24 7.4(9) . .
C22 C23 C24 C25 -25.6(10) . .
C19 C18 C25 C24 -2.3(9) . .
Rh1 C18 C25 C24 101.6(6) . .
C19 C18 C25 Rh1 -103.9(5) . .
C23 C24 C25 C18 -50.2(9) . .
C23 C24 C25 Rh1 31.0(8) . .
O1 Rh1 C25 C18 165.4(4) . .
N1 Rh1 C25 C18 -91.7(3) . .
C21 Rh1 C25 C18 66.8(4) . .
C22 Rh1 C25 C18 101.0(4) . .
O1 Rh1 C25 C24 44.0(7) . .
N1 Rh1 C25 C24 147.0(4) . .
C21 Rh1 C25 C24 -54.5(5) . .
C18 Rh1 C25 C24 -121.4(6) . .
C22 Rh1 C25 C24 -20.3(4) . .
C28 O8 C27 C27 -95.4(16) . 2_556
Na1 O8 C27 C27 79.3(17) . 2_556
C28 O8 C27 C26 -178.2(10) . .
Na1 O8 C27 C26 -3.5(13) . .
C27 C26 C27 O8 155(2) 2_556 .
C27 O8 C28 C29 173(2) . .
Na1 O8 C28 C29 -2(2) . .

loop_
_platon_squeeze_void_nr
_platon_squeeze_void_average_x
_platon_squeeze_void_average_y
_platon_squeeze_void_average_z
_platon_squeeze_void_volume
_platon_squeeze_void_count_electrons
1 0.000 0.500 -0.015 470.3 58.3
2 0.500 1.000 0.144 470.3 58.3
